data_7150307
loop_
_publ_author_name
'Mitchell, Judith M.'
'Finney, Nathaniel S.'

_publ_section_title
;
 Synthetic studies of pseurotin A: preparation of an advanced lactam
 aldehyde intermediate.
;
_journal_issue 23
_journal_name_full 'Organic &amp; biomolecular chemistry'
_journal_page_first 4274
_journal_page_last 4281
_journal_paper_doi 10.1039/b512701g
_journal_volume 3
_journal_year 2005
_chemical_formula_sum 'C24 H27 N O7 S'
_chemical_formula_weight 473.53
_chemical_name_systematic
;
?
;
_space_group_IT_number 2
_symmetry_cell_setting triclinic
_symmetry_space_group_name_Hall '-P 1'
_symmetry_space_group_name_H-M 'P -1'
_atom_sites_solution_hydrogens geom
_atom_sites_solution_primary direct
_atom_sites_solution_secondary difmap
_audit_creation_method SHELXL-97
_cell_angle_alpha 79.4720(10)
_cell_angle_beta 83.1290(10)
_cell_angle_gamma 69.3510(10)
_cell_formula_units_Z 2
_cell_length_a 8.9592(7)
_cell_length_b 9.2569(6)
_cell_length_c 15.3512(11)
_cell_measurement_reflns_used 4557
_cell_measurement_temperature 218(2)
_cell_measurement_theta_max 28.24
_cell_measurement_theta_min 2.38
_cell_volume 1169.19(15)
_computing_cell_refinement 'Bruker SMART'
_computing_data_collection 'Bruker SMART'
_computing_data_reduction 'Bruker SAINT'
_computing_molecular_graphics 'Bruker SHELXTL'
_computing_publication_material 'Bruker SHELXTL'
_computing_structure_refinement 'SHELXL-97 (Sheldrick, 1997)'
_computing_structure_solution 'SHELXS-97 (Sheldrick, 1990)'
_diffrn_ambient_temperature 218(2)
_diffrn_measured_fraction_theta_full 0.997
_diffrn_measured_fraction_theta_max 0.997
_diffrn_measurement_device_type 'CCD area detector'
_diffrn_measurement_method 'phi and omega scans'
_diffrn_radiation_monochromator graphite
_diffrn_radiation_source 'fine-focus sealed tube'
_diffrn_radiation_type MoK\a
_diffrn_radiation_wavelength 0.71073
_diffrn_reflns_av_R_equivalents 0.0196
_diffrn_reflns_av_sigmaI/netI 0.0366
_diffrn_reflns_limit_h_max 10
_diffrn_reflns_limit_h_min -10
_diffrn_reflns_limit_k_max 11
_diffrn_reflns_limit_k_min -11
_diffrn_reflns_limit_l_max 17
_diffrn_reflns_limit_l_min -18
_diffrn_reflns_number 7140
_diffrn_reflns_theta_full 25.00
_diffrn_reflns_theta_max 25.00
_diffrn_reflns_theta_min 1.35
_exptl_absorpt_coefficient_mu 0.183
_exptl_absorpt_correction_T_max 0.9819
_exptl_absorpt_correction_T_min 0.9303
_exptl_absorpt_correction_type multi-scan
_exptl_absorpt_process_details sadabs
_exptl_crystal_colour yellow
_exptl_crystal_density_diffrn 1.345
_exptl_crystal_density_method 'not measured'
_exptl_crystal_description blocks
_exptl_crystal_F_000 500
_exptl_crystal_size_max 0.40
_exptl_crystal_size_mid 0.20
_exptl_crystal_size_min 0.10
_refine_diff_density_max 0.775
_refine_diff_density_min -0.453
_refine_diff_density_rms 0.054
_refine_ls_extinction_method none
_refine_ls_goodness_of_fit_ref 1.057
_refine_ls_hydrogen_treatment mixed
_refine_ls_matrix_type full
_refine_ls_number_parameters 302
_refine_ls_number_reflns 4097
_refine_ls_number_restraints 0
_refine_ls_restrained_S_all 1.057
_refine_ls_R_factor_all 0.0713
_refine_ls_R_factor_gt 0.0596
_refine_ls_shift/su_max 0.001
_refine_ls_shift/su_mean 0.000
_refine_ls_structure_factor_coef Fsqd
_refine_ls_weighting_details 'calc w=1/[\s^2^(Fo^2^)+(0.0772P)^2^+1.0148P] where P=(Fo^2^+2Fc^2^)/3'
_refine_ls_weighting_scheme calc
_refine_ls_wR_factor_gt 0.1529
_refine_ls_wR_factor_ref 0.1614
_reflns_number_gt 3434
_reflns_number_total 4097
_reflns_threshold_expression >2sigma(I)
_cod_data_source_file b512701g.txt
_cod_data_source_block jmich01
_cod_depositor_comments
;
The following automatic conversions were performed:
'_symmetry_cell_setting' value 'Triclinic' changed to 'triclinic'
according to '/home/saulius/struct/CIF-dictionaries/cif_core.dic'
dictionary named 'cif_core.dic' version 2.4.1 from
2010-06-29.

'_exptl_absorpt_correction_type' value 'multiscan' changed to
'multi-scan' according to
'/home/saulius/struct/CIF-dictionaries/cif_core.dic' dictionary named
'cif_core.dic' version 2.4.1 from 2010-06-29.

Automatic conversion script
Id: cif_fix_enum 1527 2010-12-29 10:47:43Z saulius 
;
_cod_original_sg_symbol_H-M P-1
_cod_database_code 7150307

loop_
_symmetry_equiv_pos_as_xyz
'x, y, z'
'-x, -y, -z'

loop_
_atom_site_label
_atom_site_type_symbol
_atom_site_fract_x
_atom_site_fract_y
_atom_site_fract_z
_atom_site_U_iso_or_equiv
_atom_site_adp_type
_atom_site_occupancy
_atom_site_symmetry_multiplicity
_atom_site_calc_flag
_atom_site_refinement_flags
_atom_site_disorder_assembly
_atom_site_disorder_group
N1 N -0.0628(3) 0.9094(3) 0.10731(15) 0.0333(6) Uani 1 1 d . . .
S1 S 0.52235(10) 0.52304(10) 0.22728(6) 0.0516(3) Uani 1 1 d . . .
O1 O -0.1913(3) 1.0899(2) 0.22976(14) 0.0432(5) Uani 1 1 d . . .
O2 O -0.2796(2) 0.8156(2) 0.14434(13) 0.0358(5) Uani 1 1 d . . .
O3 O 0.0109(2) 0.72829(19) 0.29644(11) 0.0286(4) Uani 1 1 d . . .
O4 O 0.0584(3) 0.3994(2) 0.15292(15) 0.0467(6) Uani 1 1 d . . .
O5 O 0.2591(5) 0.2674(4) 0.0694(2) 0.1124(15) Uani 1 1 d . . .
O6 O 0.1642(3) 0.8141(2) 0.02128(14) 0.0513(6) Uani 1 1 d . . .
O7 O 0.2402(2) 0.5671(2) 0.17795(13) 0.0329(4) Uani 1 1 d . . .
C1 C -0.1613(3) 0.8560(3) 0.17716(17) 0.0290(6) Uani 1 1 d . . .
C2 C -0.0451(3) 0.7007(3) 0.22177(16) 0.0276(6) Uani 1 1 d . . .
H2A H -0.0999 0.6229 0.2395 0.033 Uiso 1 1 calc R . .
C3 C 0.0864(3) 0.6489(3) 0.14783(17) 0.0307(6) Uani 1 1 d . . .
C4 C 0.0705(3) 0.8002(3) 0.08400(18) 0.0359(7) Uani 1 1 d . . .
C5 C -0.2376(3) 0.9809(3) 0.23856(18) 0.0296(6) Uani 1 1 d . . .
C6 C -0.3707(3) 0.9686(3) 0.30330(17) 0.0302(6) Uani 1 1 d . . .
C7 C -0.4671(4) 1.1029(3) 0.3362(2) 0.0411(7) Uani 1 1 d . . .
H7A H -0.4463 1.1968 0.3176 0.049 Uiso 1 1 calc R . .
C8 C -0.5931(4) 1.0993(4) 0.3961(2) 0.0504(8) Uani 1 1 d . . .
H8A H -0.6585 1.1911 0.4179 0.061 Uiso 1 1 calc R . .
C9 C -0.6240(4) 0.9629(4) 0.4242(2) 0.0479(8) Uani 1 1 d . . .
H9A H -0.7091 0.9605 0.4661 0.058 Uiso 1 1 calc R . .
C10 C -0.5311(4) 0.8310(4) 0.3913(2) 0.0476(8) Uani 1 1 d . . .
H10A H -0.5529 0.7376 0.4102 0.057 Uiso 1 1 calc R . .
C11 C -0.4054(4) 0.8327(3) 0.3305(2) 0.0417(7) Uani 1 1 d . . .
H11A H -0.3430 0.7412 0.3076 0.050 Uiso 1 1 calc R . .
C12 C -0.3892(4) 0.9397(4) 0.0908(2) 0.0494(8) Uani 1 1 d . . .
H12A H -0.4663 0.9024 0.0713 0.074 Uiso 1 1 calc R . .
H12B H -0.3317 0.9779 0.0394 0.074 Uiso 1 1 calc R . .
H12C H -0.4445 1.0237 0.1249 0.074 Uiso 1 1 calc R . .
C13 C 0.0601(4) 0.5924(3) 0.36191(18) 0.0355(6) Uani 1 1 d . . .
H13A H 0.1522 0.5121 0.3381 0.043 Uiso 1 1 calc R . .
H13B H -0.0270 0.5499 0.3781 0.043 Uiso 1 1 calc R . .
C14 C 0.1040(3) 0.6359(3) 0.44180(17) 0.0311(6) Uani 1 1 d . . .
C15 C 0.2448(3) 0.5474(3) 0.48129(19) 0.0368(7) Uani 1 1 d . . .
H15A H 0.3161 0.4616 0.4561 0.044 Uiso 1 1 calc R . .
C16 C 0.2818(4) 0.5839(3) 0.5574(2) 0.0401(7) Uani 1 1 d . . .
H16A H 0.3778 0.5224 0.5839 0.048 Uiso 1 1 calc R . .
C17 C 0.1802(4) 0.7080(4) 0.59443(19) 0.0415(7) Uani 1 1 d . . .
H17A H 0.2053 0.7322 0.6465 0.050 Uiso 1 1 calc R . .
C18 C 0.0404(4) 0.7978(4) 0.5550(2) 0.0492(8) Uani 1 1 d . . .
H18A H -0.0300 0.8841 0.5800 0.059 Uiso 1 1 calc R . .
C19 C 0.0032(4) 0.7623(4) 0.4797(2) 0.0448(8) Uani 1 1 d . . .
H19A H -0.0926 0.8249 0.4533 0.054 Uiso 1 1 calc R . .
C20 C 0.0503(4) 0.5413(4) 0.0961(2) 0.0426(7) Uani 1 1 d . . .
H20A H -0.0566 0.5915 0.0735 0.051 Uiso 1 1 calc R . .
H20B H 0.1280 0.5197 0.0454 0.051 Uiso 1 1 calc R . .
C21 C 0.1669(4) 0.2690(4) 0.1328(2) 0.0557(9) Uani 1 1 d . . .
C22 C 0.1689(5) 0.1322(4) 0.2014(3) 0.0641(10) Uani 1 1 d . . .
H22A H 0.2509 0.0392 0.1844 0.096 Uiso 1 1 calc R . .
H22B H 0.0656 0.1184 0.2066 0.096 Uiso 1 1 calc R . .
H22C H 0.1913 0.1499 0.2581 0.096 Uiso 1 1 calc R . .
C23 C 0.3322(4) 0.6553(3) 0.1955(2) 0.0423(7) Uani 1 1 d . . .
H23A H 0.2786 0.7159 0.2433 0.051 Uiso 1 1 calc R . .
H23B H 0.3443 0.7279 0.1424 0.051 Uiso 1 1 calc R . .
C24 C 0.6098(5) 0.4628(5) 0.1236(3) 0.0806(13) Uani 1 1 d . . .
H24A H 0.7169 0.3884 0.1316 0.121 Uiso 1 1 calc R . .
H24B H 0.6149 0.5530 0.0814 0.121 Uiso 1 1 calc R . .
H24C H 0.5453 0.4142 0.1013 0.121 Uiso 1 1 calc R . .
H1A H -0.099(4) 0.994(4) 0.079(2) 0.034(8) Uiso 1 1 d . . .

loop_
_atom_site_aniso_label
_atom_site_aniso_U_11
_atom_site_aniso_U_22
_atom_site_aniso_U_33
_atom_site_aniso_U_23
_atom_site_aniso_U_13
_atom_site_aniso_U_12
N1 0.0321(13) 0.0309(12) 0.0259(12) 0.0065(10) -0.0003(10) -0.0030(10)
S1 0.0432(5) 0.0525(5) 0.0582(6) 0.0014(4) -0.0169(4) -0.0155(4)
O1 0.0463(12) 0.0376(11) 0.0501(13) -0.0096(10) 0.0079(10) -0.0215(10)
O2 0.0336(11) 0.0417(11) 0.0325(10) -0.0060(8) -0.0100(8) -0.0107(9)
O3 0.0355(10) 0.0281(9) 0.0217(9) 0.0002(7) -0.0053(8) -0.0107(8)
O4 0.0489(13) 0.0403(11) 0.0560(14) -0.0214(10) 0.0097(11) -0.0185(10)
O5 0.139(3) 0.0673(19) 0.068(2) -0.0069(16) 0.027(2) 0.0300(19)
O6 0.0449(13) 0.0497(12) 0.0354(12) 0.0104(10) 0.0141(10) -0.0002(10)
O7 0.0303(10) 0.0283(9) 0.0373(11) -0.0014(8) -0.0042(8) -0.0075(8)
C1 0.0303(14) 0.0328(13) 0.0238(13) -0.0008(11) -0.0024(11) -0.0121(11)
C2 0.0311(14) 0.0284(13) 0.0226(13) -0.0020(10) -0.0024(11) -0.0101(11)
C3 0.0302(14) 0.0320(13) 0.0255(14) -0.0004(11) -0.0015(11) -0.0071(11)
C4 0.0352(16) 0.0382(15) 0.0273(15) 0.0025(12) -0.0016(12) -0.0075(12)
C5 0.0285(14) 0.0281(13) 0.0300(14) -0.0005(11) -0.0049(11) -0.0078(11)
C6 0.0300(14) 0.0318(13) 0.0276(14) -0.0027(11) -0.0046(11) -0.0087(11)
C7 0.0415(17) 0.0358(15) 0.0464(18) -0.0091(13) 0.0010(14) -0.0132(13)
C8 0.0426(18) 0.0442(17) 0.058(2) -0.0181(16) 0.0102(16) -0.0058(14)
C9 0.0329(16) 0.058(2) 0.0425(18) -0.0008(15) 0.0094(14) -0.0101(14)
C10 0.0433(18) 0.0394(16) 0.054(2) 0.0039(14) 0.0084(15) -0.0150(14)
C11 0.0417(17) 0.0322(15) 0.0453(18) -0.0041(13) 0.0082(14) -0.0099(13)
C12 0.0364(17) 0.064(2) 0.0422(18) -0.0032(16) -0.0171(14) -0.0070(15)
C13 0.0487(17) 0.0315(14) 0.0249(14) 0.0049(11) -0.0084(12) -0.0143(13)
C14 0.0350(15) 0.0344(14) 0.0231(13) 0.0036(11) -0.0025(11) -0.0145(12)
C15 0.0350(15) 0.0362(15) 0.0361(16) -0.0028(12) -0.0047(12) -0.0090(12)
C16 0.0379(16) 0.0415(16) 0.0396(17) 0.0021(13) -0.0155(13) -0.0118(13)
C17 0.0500(18) 0.0516(18) 0.0281(15) -0.0021(13) -0.0093(13) -0.0234(15)
C18 0.052(2) 0.0499(18) 0.0388(18) -0.0147(15) -0.0047(15) -0.0037(15)
C19 0.0372(17) 0.0510(18) 0.0351(17) -0.0071(14) -0.0102(13) 0.0015(14)
C20 0.0450(18) 0.0499(18) 0.0334(16) -0.0140(14) -0.0025(13) -0.0129(14)
C21 0.055(2) 0.051(2) 0.048(2) -0.0197(16) -0.0091(17) 0.0044(16)
C22 0.061(2) 0.051(2) 0.082(3) -0.0120(19) -0.006(2) -0.0194(18)
C23 0.0401(17) 0.0333(15) 0.0546(19) -0.0046(14) -0.0054(14) -0.0139(13)
C24 0.060(3) 0.078(3) 0.082(3) -0.011(2) 0.014(2) -0.004(2)

loop_
_atom_type_symbol
_atom_type_description
_atom_type_scat_dispersion_real
_atom_type_scat_dispersion_imag
_atom_type_scat_source
C C 0.0033 0.0016 'International Tables Vol C Tables 4.2.6.8 and 6.1.1.4'
H H 0.0000 0.0000 'International Tables Vol C Tables 4.2.6.8 and 6.1.1.4'
N N 0.0061 0.0033 'International Tables Vol C Tables 4.2.6.8 and 6.1.1.4'
O O 0.0106 0.0060 'International Tables Vol C Tables 4.2.6.8 and 6.1.1.4'
S S 0.1246 0.1234 'International Tables Vol C Tables 4.2.6.8 and 6.1.1.4'

loop_
_geom_angle_atom_site_label_1
_geom_angle_atom_site_label_2
_geom_angle_atom_site_label_3
_geom_angle
_geom_angle_site_symmetry_1
_geom_angle_site_symmetry_3
_geom_angle_publ_flag
C4 N1 C1 115.1(2) . . ?
C23 S1 C24 100.88(19) . . ?
C1 O2 C12 114.7(2) . . ?
C2 O3 C13 112.69(19) . . ?
C21 O4 C20 118.2(3) . . ?
C3 O7 C23 118.1(2) . . ?
O2 C1 N1 112.3(2) . . ?
O2 C1 C2 105.3(2) . . ?
N1 C1 C2 103.3(2) . . ?
O2 C1 C5 110.8(2) . . ?
N1 C1 C5 110.0(2) . . ?
C2 C1 C5 114.9(2) . . ?
O3 C2 C1 108.7(2) . . ?
O3 C2 C3 113.7(2) . . ?
C1 C2 C3 103.6(2) . . ?
O7 C3 C20 105.8(2) . . ?
O7 C3 C4 115.0(2) . . ?
C20 C3 C4 106.4(2) . . ?
O7 C3 C2 114.7(2) . . ?
C20 C3 C2 111.2(2) . . ?
C4 C3 C2 103.6(2) . . ?
O6 C4 N1 126.8(3) . . ?
O6 C4 C3 124.7(3) . . ?
N1 C4 C3 108.4(2) . . ?
O1 C5 C6 121.6(2) . . ?
O1 C5 C1 118.5(2) . . ?
C6 C5 C1 119.8(2) . . ?
C11 C6 C7 118.8(3) . . ?
C11 C6 C5 123.8(2) . . ?
C7 C6 C5 117.4(2) . . ?
C8 C7 C6 120.2(3) . . ?
C9 C8 C7 120.5(3) . . ?
C10 C9 C8 119.6(3) . . ?
C9 C10 C11 120.7(3) . . ?
C10 C11 C6 120.2(3) . . ?
O3 C13 C14 108.9(2) . . ?
C15 C14 C19 118.2(3) . . ?
C15 C14 C13 120.6(3) . . ?
C19 C14 C13 121.1(3) . . ?
C14 C15 C16 120.5(3) . . ?
C17 C16 C15 120.5(3) . . ?
C16 C17 C18 119.4(3) . . ?
C19 C18 C17 120.4(3) . . ?
C18 C19 C14 121.0(3) . . ?
O4 C20 C3 109.1(2) . . ?
O5 C21 O4 122.1(4) . . ?
O5 C21 C22 125.6(3) . . ?
O4 C21 C22 112.1(3) . . ?
O7 C23 S1 108.14(18) . . ?

loop_
_geom_bond_atom_site_label_1
_geom_bond_atom_site_label_2
_geom_bond_distance
_geom_bond_site_symmetry_2
_geom_bond_publ_flag
N1 C4 1.325(4) . ?
N1 C1 1.435(3) . ?
S1 C23 1.774(3) . ?
S1 C24 1.782(4) . ?
O1 C5 1.200(3) . ?
O2 C1 1.412(3) . ?
O2 C12 1.419(4) . ?
O3 C2 1.402(3) . ?
O3 C13 1.428(3) . ?
O4 C21 1.317(4) . ?
O4 C20 1.421(4) . ?
O5 C21 1.197(5) . ?
O6 C4 1.219(3) . ?
O7 C3 1.405(3) . ?
O7 C23 1.424(3) . ?
C1 C2 1.541(4) . ?
C1 C5 1.542(4) . ?
C2 C3 1.545(4) . ?
C3 C20 1.519(4) . ?
C3 C4 1.527(4) . ?
C5 C6 1.481(4) . ?
C6 C11 1.380(4) . ?
C6 C7 1.384(4) . ?
C7 C8 1.373(4) . ?
C8 C9 1.370(5) . ?
C9 C10 1.359(5) . ?
C10 C11 1.376(4) . ?
C13 C14 1.493(4) . ?
C14 C15 1.379(4) . ?
C14 C19 1.378(4) . ?
C15 C16 1.380(4) . ?
C16 C17 1.360(4) . ?
C17 C18 1.374(5) . ?
C18 C19 1.365(4) . ?
C21 C22 1.488(5) . ?

loop_
_geom_hbond_atom_site_label_D
_geom_hbond_atom_site_label_H
_geom_hbond_atom_site_label_A
_geom_hbond_distance_DH
_geom_hbond_distance_HA
_geom_hbond_distance_DA
_geom_hbond_angle_DHA
_geom_hbond_site_symmetry_A
N1 H1A O6 0.80(3) 2.08(3) 2.867(3) 166(3) 2_575
N1 H1A N1 0.80(3) 3.17(3) 3.655(5) 122(2) 2_575
